data_7108518
loop_
_publ_author_name
'Ulrich Stoeck'
'Simon Krause'
'Volodymyr Bon'
'Irena Senkovska'
'Stefan Kaskel'

_publ_section_title
;
 A highly porous metal organic framework, constructed from a cuboctahedral
 super-molecular building block, with exceptionally high methane uptake
;
_journal_name_full Chem.Commun.
_journal_page_first 10841
_journal_paper_doi 10.1039/c2cc34840c
_journal_volume 48
_journal_year 2012
_chemical_formula_sum 'C40 H20 Co2 N2 O10'
_chemical_formula_weight 806.44
_chemical_name_systematic
;
?
;
_space_group_IT_number 225
_symmetry_cell_setting cubic
_symmetry_space_group_name_Hall '-F 4 2 3'
_symmetry_space_group_name_H-M 'F m -3 m'
_atom_sites_solution_hydrogens geom
_atom_sites_solution_primary direct
_atom_sites_solution_secondary difmap
_audit_creation_method SHELXL-97
_cell_angle_alpha 90.00
_cell_angle_beta 90.00
_cell_angle_gamma 90.00
_cell_formula_units_Z 24
_cell_length_a 46.730(10)
_cell_length_b 46.730(10)
_cell_length_c 46.730(10)
_cell_measurement_reflns_used 735
_cell_measurement_temperature 263(2)
_cell_measurement_theta_max 28.36
_cell_measurement_theta_min 2.65
_cell_volume 102044(4)
_computing_cell_refinement Mosflm
_computing_data_collection 'marCCD 1994-2002'
_computing_data_reduction Scala
_computing_molecular_graphics 'Diamond 3.1'
_computing_publication_material enCIFer
_computing_structure_refinement 'SHELXL-97 (Sheldrick, 2008)'
_computing_structure_solution 'SHELXS-97 (Sheldrick, 2008)'
_diffrn_ambient_temperature 296(2)
_diffrn_measured_fraction_theta_full 0.993
_diffrn_measured_fraction_theta_max 0.993
_diffrn_measurement_device_type 'MX-225 CCD'
_diffrn_measurement_method '\D\f scans'
_diffrn_radiation_monochromator 'Si 111'
_diffrn_radiation_probe x-ray
_diffrn_radiation_type synchrotron
_diffrn_radiation_wavelength 0.88561
_diffrn_reflns_av_R_equivalents 0.0343
_diffrn_reflns_av_sigmaI/netI 0.0486
_diffrn_reflns_limit_h_max 32
_diffrn_reflns_limit_h_min 0
_diffrn_reflns_limit_k_max 59
_diffrn_reflns_limit_k_min 2
_diffrn_reflns_limit_l_max 59
_diffrn_reflns_limit_l_min 0
_diffrn_reflns_number 9373
_diffrn_reflns_theta_full 34.14
_diffrn_reflns_theta_max 34.14
_diffrn_reflns_theta_min 3.21
_diffrn_source synchrotron
_diffrn_source_type 'BESSY BL MX-14.2'
_exptl_absorpt_coefficient_mu 0.376
_exptl_absorpt_correction_T_max 0.9705
_exptl_absorpt_correction_T_min 0.9705
_exptl_absorpt_correction_type multi-scan
_exptl_absorpt_process_details Scala
_exptl_crystal_colour purple
_exptl_crystal_density_diffrn 0.315
_exptl_crystal_density_method 'not measured'
_exptl_crystal_description cubic
_exptl_crystal_F_000 9792
_exptl_crystal_size_max 0.08
_exptl_crystal_size_mid 0.08
_exptl_crystal_size_min 0.08
_platon_squeeze_details
;
The SQUEEZE procedure (PLATON) was used to correct intensities
corresponding to disordered solvent molecules, located in pores.
The resulted hkl file was used at the final refinement stage.
Crystal data from original dataset:
Overall formula: C40H20Co2N2O10x4.6C5H9NO(NMP)
Formula weight: 1261.84
Calculated density: 0.493
F(OOO): 15756
_exptl_absorpt_coefficient_mu 0.397
_refine_ls_R_factor_all 0.2161
_refine_ls_R_factor_gt 0.1390
_refine_ls_wR_factor_ref 0.4030
_refine_ls_wR_factor_gt 0.3726
_refine_ls_goodness_of_fit_ref 1.963
_refine_ls_restrained_S_all 1.963
_refine_diff_density_max 0.432
_refine_diff_density_min -0.371
_refine_diff_density_rms 0.075

;
_refine_diff_density_max 0.466
_refine_diff_density_min -0.304
_refine_diff_density_rms 0.030
_refine_ls_extinction_coef 0.00013(4)
_refine_ls_extinction_expression Fc^*^=kFc[1+0.001xFc^2^\l^3^/sin(2\q)]^-1/4^
_refine_ls_extinction_method SHELXL
_refine_ls_goodness_of_fit_ref 1.150
_refine_ls_hydrogen_treatment constr
_refine_ls_matrix_type full
_refine_ls_number_parameters 98
_refine_ls_number_reflns 5183
_refine_ls_number_restraints 0
_refine_ls_restrained_S_all 1.150
_refine_ls_R_factor_all 0.1226
_refine_ls_R_factor_gt 0.0798
_refine_ls_shift/su_max 0.000
_refine_ls_shift/su_mean 0.000
_refine_ls_structure_factor_coef Fsqd
_refine_ls_weighting_details 'calc w=1/[\s^2^(Fo^2^)+(0.1000P)^2^+0.0000P] where P=(Fo^2^+2Fc^2^)/3'
_refine_ls_weighting_scheme calc
_refine_ls_wR_factor_gt 0.2324
_refine_ls_wR_factor_ref 0.2487
_reflns_number_gt 1909
_reflns_number_total 5183
_reflns_threshold_expression >2sigma(I)
_cod_data_source_file c2cc34840c.txt
_cod_data_source_block DUT-49(Co)
_cod_original_cell_volume 102044(38)
_cod_original_sg_symbol_H-M Fm-3m
_cod_database_code 7108518

loop_
_symmetry_equiv_pos_as_xyz
'x, y, z'
'-x, -y, z'
'-x, y, -z'
'x, -y, -z'
'z, x, y'
'z, -x, -y'
'-z, -x, y'
'-z, x, -y'
'y, z, x'
'-y, z, -x'
'y, -z, -x'
'-y, -z, x'
'y, x, -z'
'-y, -x, -z'
'y, -x, z'
'-y, x, z'
'x, z, -y'
'-x, z, y'
'-x, -z, -y'
'x, -z, y'
'z, y, -x'
'z, -y, x'
'-z, y, x'
'-z, -y, -x'
'x, y+1/2, z+1/2'
'-x, -y+1/2, z+1/2'
'-x, y+1/2, -z+1/2'
'x, -y+1/2, -z+1/2'
'z, x+1/2, y+1/2'
'z, -x+1/2, -y+1/2'
'-z, -x+1/2, y+1/2'
'-z, x+1/2, -y+1/2'
'y, z+1/2, x+1/2'
'-y, z+1/2, -x+1/2'
'y, -z+1/2, -x+1/2'
'-y, -z+1/2, x+1/2'
'y, x+1/2, -z+1/2'
'-y, -x+1/2, -z+1/2'
'y, -x+1/2, z+1/2'
'-y, x+1/2, z+1/2'
'x, z+1/2, -y+1/2'
'-x, z+1/2, y+1/2'
'-x, -z+1/2, -y+1/2'
'x, -z+1/2, y+1/2'
'z, y+1/2, -x+1/2'
'z, -y+1/2, x+1/2'
'-z, y+1/2, x+1/2'
'-z, -y+1/2, -x+1/2'
'x+1/2, y, z+1/2'
'-x+1/2, -y, z+1/2'
'-x+1/2, y, -z+1/2'
'x+1/2, -y, -z+1/2'
'z+1/2, x, y+1/2'
'z+1/2, -x, -y+1/2'
'-z+1/2, -x, y+1/2'
'-z+1/2, x, -y+1/2'
'y+1/2, z, x+1/2'
'-y+1/2, z, -x+1/2'
'y+1/2, -z, -x+1/2'
'-y+1/2, -z, x+1/2'
'y+1/2, x, -z+1/2'
'-y+1/2, -x, -z+1/2'
'y+1/2, -x, z+1/2'
'-y+1/2, x, z+1/2'
'x+1/2, z, -y+1/2'
'-x+1/2, z, y+1/2'
'-x+1/2, -z, -y+1/2'
'x+1/2, -z, y+1/2'
'z+1/2, y, -x+1/2'
'z+1/2, -y, x+1/2'
'-z+1/2, y, x+1/2'
'-z+1/2, -y, -x+1/2'
'x+1/2, y+1/2, z'
'-x+1/2, -y+1/2, z'
'-x+1/2, y+1/2, -z'
'x+1/2, -y+1/2, -z'
'z+1/2, x+1/2, y'
'z+1/2, -x+1/2, -y'
'-z+1/2, -x+1/2, y'
'-z+1/2, x+1/2, -y'
'y+1/2, z+1/2, x'
'-y+1/2, z+1/2, -x'
'y+1/2, -z+1/2, -x'
'-y+1/2, -z+1/2, x'
'y+1/2, x+1/2, -z'
'-y+1/2, -x+1/2, -z'
'y+1/2, -x+1/2, z'
'-y+1/2, x+1/2, z'
'x+1/2, z+1/2, -y'
'-x+1/2, z+1/2, y'
'-x+1/2, -z+1/2, -y'
'x+1/2, -z+1/2, y'
'z+1/2, y+1/2, -x'
'z+1/2, -y+1/2, x'
'-z+1/2, y+1/2, x'
'-z+1/2, -y+1/2, -x'
'-x, -y, -z'
'x, y, -z'
'x, -y, z'
'-x, y, z'
'-z, -x, -y'
'-z, x, y'
'z, x, -y'
'z, -x, y'
'-y, -z, -x'
'y, -z, x'
'-y, z, x'
'y, z, -x'
'-y, -x, z'
'y, x, z'
'-y, x, -z'
'y, -x, -z'
'-x, -z, y'
'x, -z, -y'
'x, z, y'
'-x, z, -y'
'-z, -y, x'
'-z, y, -x'
'z, -y, -x'
'z, y, x'
'-x, -y+1/2, -z+1/2'
'x, y+1/2, -z+1/2'
'x, -y+1/2, z+1/2'
'-x, y+1/2, z+1/2'
'-z, -x+1/2, -y+1/2'
'-z, x+1/2, y+1/2'
'z, x+1/2, -y+1/2'
'z, -x+1/2, y+1/2'
'-y, -z+1/2, -x+1/2'
'y, -z+1/2, x+1/2'
'-y, z+1/2, x+1/2'
'y, z+1/2, -x+1/2'
'-y, -x+1/2, z+1/2'
'y, x+1/2, z+1/2'
'-y, x+1/2, -z+1/2'
'y, -x+1/2, -z+1/2'
'-x, -z+1/2, y+1/2'
'x, -z+1/2, -y+1/2'
'x, z+1/2, y+1/2'
'-x, z+1/2, -y+1/2'
'-z, -y+1/2, x+1/2'
'-z, y+1/2, -x+1/2'
'z, -y+1/2, -x+1/2'
'z, y+1/2, x+1/2'
'-x+1/2, -y, -z+1/2'
'x+1/2, y, -z+1/2'
'x+1/2, -y, z+1/2'
'-x+1/2, y, z+1/2'
'-z+1/2, -x, -y+1/2'
'-z+1/2, x, y+1/2'
'z+1/2, x, -y+1/2'
'z+1/2, -x, y+1/2'
'-y+1/2, -z, -x+1/2'
'y+1/2, -z, x+1/2'
'-y+1/2, z, x+1/2'
'y+1/2, z, -x+1/2'
'-y+1/2, -x, z+1/2'
'y+1/2, x, z+1/2'
'-y+1/2, x, -z+1/2'
'y+1/2, -x, -z+1/2'
'-x+1/2, -z, y+1/2'
'x+1/2, -z, -y+1/2'
'x+1/2, z, y+1/2'
'-x+1/2, z, -y+1/2'
'-z+1/2, -y, x+1/2'
'-z+1/2, y, -x+1/2'
'z+1/2, -y, -x+1/2'
'z+1/2, y, x+1/2'
'-x+1/2, -y+1/2, -z'
'x+1/2, y+1/2, -z'
'x+1/2, -y+1/2, z'
'-x+1/2, y+1/2, z'
'-z+1/2, -x+1/2, -y'
'-z+1/2, x+1/2, y'
'z+1/2, x+1/2, -y'
'z+1/2, -x+1/2, y'
'-y+1/2, -z+1/2, -x'
'y+1/2, -z+1/2, x'
'-y+1/2, z+1/2, x'
'y+1/2, z+1/2, -x'
'-y+1/2, -x+1/2, z'
'y+1/2, x+1/2, z'
'-y+1/2, x+1/2, -z'
'y+1/2, -x+1/2, -z'
'-x+1/2, -z+1/2, y'
'x+1/2, -z+1/2, -y'
'x+1/2, z+1/2, y'
'-x+1/2, z+1/2, -y'
'-z+1/2, -y+1/2, x'
'-z+1/2, y+1/2, -x'
'z+1/2, -y+1/2, -x'
'z+1/2, y+1/2, x'

loop_
_atom_site_label
_atom_site_type_symbol
_atom_site_fract_x
_atom_site_fract_y
_atom_site_fract_z
_atom_site_U_iso_or_equiv
_atom_site_adp_type
_atom_site_occupancy
_atom_site_symmetry_multiplicity
_atom_site_calc_flag
_atom_site_refinement_flags
_atom_site_disorder_assembly
_atom_site_disorder_group
Co1 Co 0.0000 1.0000 0.35220(2) 0.1086(4) Uani 1 8 d S . .
Co2 Co 0.0000 1.0000 0.29162(2) 0.1227(5) Uani 1 8 d S . .
O1 O 0.0000 0.95713(7) 0.34656(8) 0.1482(11) Uani 1 2 d S . .
O2 O 0.0000 0.95753(7) 0.29798(8) 0.1658(12) Uani 1 2 d S . .
O3 O 0.0000 1.0000 0.24778(14) 0.245(4) Uani 1 8 d S . .
O4 O 0.0000 1.0000 0.39600(13) 0.199(3) Uani 1 8 d S . .
N1 N 0.0000 0.82507(8) 0.32507(8) 0.207(3) Uani 1 4 d S . .
C1 C 0.0000 0.94606(11) 0.32219(14) 0.1423(15) Uani 1 2 d S . .
C2 C 0.0000 0.91334(11) 0.32207(12) 0.1561(16) Uani 1 2 d S . .
C3 C 0.0000 0.89819(10) 0.34723(10) 0.1462(15) Uani 1 2 d S . .
H3A H 0.0000 0.9078 0.3647 0.175 Uiso 1 2 calc SR . .
C4 C 0.0000 0.86865(10) 0.34656(8) 0.1616(18) Uani 1 2 d S . .
C5 C 0.0000 0.85444(11) 0.31983(11) 0.190(3) Uani 1 2 d S . .
C6 C 0.0000 0.86862(12) 0.29441(12) 0.201(3) Uani 1 2 d S . .
H6 H 0.0000 0.8588 0.2771 0.241 Uiso 1 2 calc SR . .
C7 C 0.0000 0.89785(13) 0.29544(10) 0.188(2) Uani 1 2 d S . .
H7 H 0.0000 0.9081 0.2784 0.225 Uiso 1 2 calc SR . .
C8 C 0.0000 0.80311(11) 0.30311(11) 0.201(5) Uani 1 4 d S . .
C9 C 0.0204(2) 0.80252(19) 0.28440(17) 0.250(7) Uani 0.50 1 d P A -1
H9A H 0.0348 0.8163 0.2850 0.300 Uiso 0.50 1 calc PR A -1
C10 C 0.02101(19) 0.78080(15) 0.26278(16) 0.229(5) Uani 0.50 1 d P A -1
H10A H 0.0360 0.7803 0.2498 0.275 Uiso 0.50 1 calc PR A -1
C11 C 0.0000 0.76111(10) 0.26111(10) 0.202(4) Uani 1 4 d S . .

loop_
_atom_site_aniso_label
_atom_site_aniso_U_11
_atom_site_aniso_U_22
_atom_site_aniso_U_33
_atom_site_aniso_U_23
_atom_site_aniso_U_13
_atom_site_aniso_U_12
Co1 0.1205(6) 0.1205(6) 0.0846(7) 0.000 0.000 0.000
Co2 0.1426(7) 0.1426(7) 0.0830(7) 0.000 0.000 0.000
O1 0.169(3) 0.131(2) 0.145(3) -0.0229(19) 0.000 0.000
O2 0.206(3) 0.149(3) 0.142(3) 0.004(2) 0.000 0.000
O3 0.316(6) 0.316(6) 0.103(5) 0.000 0.000 0.000
O4 0.247(5) 0.247(5) 0.102(4) 0.000 0.000 0.000
N1 0.395(11) 0.113(3) 0.113(3) -0.031(3) 0.000 0.000
C1 0.149(4) 0.126(4) 0.151(5) -0.002(4) 0.000 0.000
C2 0.198(5) 0.135(4) 0.135(4) -0.017(3) 0.000 0.000
C3 0.211(5) 0.113(3) 0.115(3) -0.019(3) 0.000 0.000
C4 0.269(6) 0.116(3) 0.099(3) -0.017(2) 0.000 0.000
C5 0.347(8) 0.113(4) 0.108(4) -0.021(3) 0.000 0.000
C6 0.356(8) 0.122(4) 0.124(4) -0.025(3) 0.000 0.000
C7 0.303(7) 0.154(5) 0.107(4) -0.010(3) 0.000 0.000
C8 0.371(16) 0.115(4) 0.115(4) -0.039(5) 0.000 0.000
C9 0.372(13) 0.191(9) 0.188(11) -0.095(9) 0.067(7) -0.070(7)
C10 0.362(12) 0.159(8) 0.166(7) -0.072(7) 0.060(6) -0.050(6)
C11 0.371(14) 0.118(3) 0.118(3) -0.036(4) 0.000 0.000

loop_
_atom_type_symbol
_atom_type_description
_atom_type_scat_dispersion_real
_atom_type_scat_dispersion_imag
_atom_type_scat_source
C C 0.0060 0.0030 'International Tables Vol C Tables 4.2.6.8 and 6.1.1.4'
H H 0.0000 0.0000 'International Tables Vol C Tables 4.2.6.8 and 6.1.1.4'
N N 0.0100 0.0050 'International Tables Vol C Tables 4.2.6.8 and 6.1.1.4'
O O 0.0180 0.0100 'International Tables Vol C Tables 4.2.6.8 and 6.1.1.4'
Co Co 0.3090 1.4430 'International Tables Vol C Tables 4.2.6.8 and 6.1.1.4'

loop_
_geom_angle_atom_site_label_1
_geom_angle_atom_site_label_2
_geom_angle_atom_site_label_3
_geom_angle
_geom_angle_site_symmetry_1
_geom_angle_site_symmetry_3
O1 Co1 O1 89.03(3) . 110_465
O1 Co1 O1 89.03(3) . 109_665
O1 Co1 O1 165.0(2) 110_465 109_665
O1 Co1 O1 165.0(2) . 2_575
O1 Co1 O1 89.03(3) 110_465 2_575
O1 Co1 O1 89.03(3) 109_665 2_575
O1 Co1 O4 97.49(10) . .
O1 Co1 O4 97.49(10) 110_465 .
O1 Co1 O4 97.49(10) 109_665 .
O1 Co1 O4 97.49(10) 2_575 .
O2 Co2 O2 88.74(3) 109_665 2_575
O2 Co2 O2 163.0(2) 109_665 110_465
O2 Co2 O2 88.74(3) 2_575 110_465
O2 Co2 O2 88.74(3) 109_665 .
O2 Co2 O2 163.0(2) 2_575 .
O2 Co2 O2 88.74(3) 110_465 .
O2 Co2 O3 98.52(11) 109_665 .
O2 Co2 O3 98.52(11) 2_575 .
O2 Co2 O3 98.52(11) 110_465 .
O2 Co2 O3 98.52(11) . .
C1 O1 Co1 121.9(3) . .
C1 O2 Co2 123.9(4) . .
C5 N1 C5 110.2(5) 42_554 .
C5 N1 C8 124.9(3) 42_554 .
C5 N1 C8 124.9(3) . .
O1 C1 O2 130.2(5) . .
O1 C1 C2 114.6(5) . .
O2 C1 C2 115.1(5) . .
C3 C2 C7 118.7(5) . .
C3 C2 C1 120.9(5) . .
C7 C2 C1 120.4(5) . .
C2 C3 C4 119.8(4) . .
C2 C3 H3A 120.1 . .
C4 C3 H3A 120.1 . .
C3 C4 C5 119.3(4) . .
C3 C4 C4 133.7(2) . 42_554
C5 C4 C4 107.0(3) . 42_554
C6 C5 N1 129.3(4) . .
C6 C5 C4 122.9(5) . .
N1 C5 C4 107.9(5) . .
C5 C6 C7 117.1(5) . .
C5 C6 H6 121.4 . .
C7 C6 H6 121.4 . .
C6 C7 C2 122.2(5) . .
C6 C7 H7 118.9 . .
C2 C7 H7 118.9 . .
C9 C8 C9 55.1(9) 42_554 100
C9 C8 C9 95.0(9) 42_554 139_554
C9 C8 C9 121.0(10) 100 139_554
C9 C8 C9 121.0(10) 42_554 .
C9 C8 C9 95.0(9) 100 .
C9 C8 C9 55.1(9) 139_554 .
C9 C8 N1 119.5(5) 42_554 .
C9 C8 N1 119.5(5) 100 .
C9 C8 N1 119.5(5) 139_554 .
C9 C8 N1 119.5(5) . .
C8 C9 C10 120.4(9) . .
C8 C9 H9A 119.8 . .
C10 C9 H9A 119.8 . .
C11 C10 C9 120.7(8) . .
C11 C10 H10A 119.7 . .
C9 C10 H10A 119.7 . .
C10 C11 C10 52.4(7) 139_554 .
C10 C11 C10 116.8(8) 139_554 100
C10 C11 C10 93.5(8) . 100
C10 C11 C10 93.5(8) 139_554 42_554
C10 C11 C10 116.8(8) . 42_554
C10 C11 C10 52.4(7) 100 42_554
C10 C11 C11 121.6(4) 139_554 121_565
C10 C11 C11 121.6(4) . 121_565
C10 C11 C11 121.6(4) 100 121_565
C10 C11 C11 121.6(4) 42_554 121_565

loop_
_geom_bond_atom_site_label_1
_geom_bond_atom_site_label_2
_geom_bond_distance
_geom_bond_site_symmetry_2
Co1 O1 2.021(3) .
Co1 O1 2.021(3) 110_465
Co1 O1 2.021(3) 109_665
Co1 O1 2.021(3) 2_575
Co1 O4 2.047(6) .
Co2 O2 2.007(4) 109_665
Co2 O2 2.007(4) 2_575
Co2 O2 2.007(4) 110_465
Co2 O2 2.007(4) .
Co2 O3 2.048(7) .
O1 C1 1.251(5) .
O2 C1 1.252(5) .
N1 C5 1.394(5) 42_554
N1 C5 1.394(5) .
N1 C8 1.451(9) .
C1 C2 1.529(6) .
C2 C3 1.372(6) .
C2 C7 1.440(6) .
C3 C4 1.381(5) .
C3 H3A 0.9300 .
C4 C5 1.414(5) .
C4 C4 1.460(9) 42_554
C5 C6 1.360(6) .
C6 C7 1.367(6) .
C6 H6 0.9300 .
C7 H7 0.9300 .
C8 C9 1.294(8) 42_554
C8 C9 1.294(8) 100
C8 C9 1.294(8) 139_554
C8 C9 1.294(8) .
C9 C10 1.432(8) .
C9 H9A 0.9300 .
C10 C11 1.348(7) .
C10 H10A 0.9300 .
C11 C10 1.348(7) 139_554
C11 C10 1.348(7) 100
C11 C10 1.348(7) 42_554
C11 C11 1.469(14) 121_565

loop_
_geom_torsion_atom_site_label_1
_geom_torsion_atom_site_label_2
_geom_torsion_atom_site_label_3
_geom_torsion_atom_site_label_4
_geom_torsion
_geom_torsion_site_symmetry_1
_geom_torsion_site_symmetry_4
O1 Co1 O1 C1 82.58(10) 110_465 .
O1 Co1 O1 C1 -82.58(10) 109_665 .
O1 Co1 O1 C1 0.000(3) 2_575 .
O4 Co1 O1 C1 180.000(2) . .
O2 Co2 O2 C1 81.57(11) 109_665 .
O2 Co2 O2 C1 0.000(3) 2_575 .
O2 Co2 O2 C1 -81.57(11) 110_465 .
O3 Co2 O2 C1 180.000(2) . .
Co1 O1 C1 O2 0.000(3) . .
Co1 O1 C1 C2 180.000(2) . .
Co2 O2 C1 O1 0.000(3) . .
Co2 O2 C1 C2 180.000(1) . .
O1 C1 C2 C3 0.000(3) . .
O2 C1 C2 C3 180.000(2) . .
O1 C1 C2 C7 180.000(2) . .
O2 C1 C2 C7 0.000(3) . .
C7 C2 C3 C4 0.000(2) . .
C1 C2 C3 C4 180.000(2) . .
C2 C3 C4 C5 0.000(2) . .
C2 C3 C4 C4 180.000(2) . 42_554
C5 N1 C5 C6 180.000(2) 42_554 .
C8 N1 C5 C6 0.000(2) . .
C5 N1 C5 C4 0.000(2) 42_554 .
C8 N1 C5 C4 180.000(2) . .
C3 C4 C5 C6 0.000(2) . .
C4 C4 C5 C6 180.000(2) 42_554 .
C3 C4 C5 N1 180.000(1) . .
C4 C4 C5 N1 0.000(1) 42_554 .
N1 C5 C6 C7 180.000(2) . .
C4 C5 C6 C7 0.000(2) . .
C5 C6 C7 C2 0.000(3) . .
C3 C2 C7 C6 0.000(2) . .
C1 C2 C7 C6 180.000(2) . .
C5 N1 C8 C9 57.9(5) 42_554 42_554
C5 N1 C8 C9 -122.1(5) . 42_554
C5 N1 C8 C9 122.1(5) 42_554 100
C5 N1 C8 C9 -57.9(5) . 100
C5 N1 C8 C9 -57.9(5) 42_554 139_554
C5 N1 C8 C9 122.1(5) . 139_554
C5 N1 C8 C9 -122.1(5) 42_554 .
C5 N1 C8 C9 57.9(5) . .
C9 C8 C9 C10 -0.8(7) 42_554 .
C9 C8 C9 C10 -52.7(12) 100 .
C9 C8 C9 C10 72.0(10) 139_554 .
N1 C8 C9 C10 179.2(7) . .
C8 C9 C10 C11 1.7(14) . .
C9 C10 C11 C10 -73.2(9) . 139_554
C9 C10 C11 C10 48.4(11) . 100
C9 C10 C11 C10 -0.8(6) . 42_554
C9 C10 C11 C11 179.2(6) . 121_565

loop_
_platon_squeeze_void_nr
_platon_squeeze_void_average_x
_platon_squeeze_void_average_y
_platon_squeeze_void_average_z
_platon_squeeze_void_volume
_platon_squeeze_void_count_electrons
_platon_squeeze_void_content
1 -0.002 -0.004 -0.002 85584 5992 ' '
